data_4079334
loop_
_publ_author_name
'Lo, Yih-Hsing'
'Wang, Tsang-Hsiu'
'Lee, Chia-Yi'
'Feng, Ying-Hsuan'

_publ_section_title
;
 Preparation, Characterization, and Reactivity of Azido Complex Containing
 a Tp(tBuNC)(PPh3)Ru Fragment and Ruthenium-Catalyzed Cycloaddition of
 Organic Azides with Alkynes in Organic and Aqueous Media
;
_journal_issue 19
_journal_name_full Organometallics
_journal_page_first 6887
_journal_paper_doi 10.1021/om300687a
_journal_volume 31
_journal_year 2012
_chemical_formula_moiety 'C22 H26 B N7 O Ru'
_chemical_formula_sum 'C22 H26 B N7 O Ru'
_chemical_formula_weight 516.38
_chemical_name_systematic
;
 ?
;
_space_group_IT_number 33
_symmetry_cell_setting orthorhombic
_symmetry_space_group_name_Hall 'P 2c -2ab'
_symmetry_space_group_name_H-M 'P b n 21'
_atom_sites_solution_hydrogens geom
_atom_sites_solution_primary direct
_atom_sites_solution_secondary difmap
_audit_creation_method SHELXL-97
_cell_angle_alpha 90.00
_cell_angle_beta 90.00
_cell_angle_gamma 90.00
_cell_formula_units_Z 4
_cell_length_a 9.0270(2)
_cell_length_b 16.1760(4)
_cell_length_c 16.0690(4)
_cell_measurement_reflns_used 18602
_cell_measurement_temperature 200(2)
_cell_measurement_theta_max 25.028
_cell_measurement_theta_min 2.037
_cell_volume 2346.41(10)
_computing_cell_refinement 'HKL Scalepack (Otwinowski & Minor 1997)'
_computing_data_collection 'Collect (Nonius BV, 1997-2000)'
_computing_data_reduction 'HKL Denzo and Scalepack'
_computing_molecular_graphics 'Ortep-3 for Windows (Farrugia, 1997)'
_computing_publication_material 'WinGX publication routines (Farrugia, 1999)'
_computing_structure_refinement 'SHELXL-97 (Sheldrick, 1997)'
_computing_structure_solution 'SHELXS-86 (Sheldrick, 1986)'
_diffrn_ambient_temperature 200(2)
_diffrn_detector_area_resol_mean 9
_diffrn_measured_fraction_theta_full 0.999
_diffrn_measured_fraction_theta_max 0.999
_diffrn_measurement_device_type KappaCCD
_diffrn_measurement_method 'CCD rotation images, thick slices'
_diffrn_radiation_monochromator graphite
_diffrn_radiation_source 'fine-focus sealed tube'
_diffrn_radiation_type MoK\a
_diffrn_radiation_wavelength 0.71073
_diffrn_reflns_av_R_equivalents 0.0674
_diffrn_reflns_av_sigmaI/netI 0.0555
_diffrn_reflns_limit_h_max 9
_diffrn_reflns_limit_h_min -10
_diffrn_reflns_limit_k_max 19
_diffrn_reflns_limit_k_min -19
_diffrn_reflns_limit_l_max 16
_diffrn_reflns_limit_l_min -19
_diffrn_reflns_number 14704
_diffrn_reflns_theta_full 25.03
_diffrn_reflns_theta_max 25.03
_diffrn_reflns_theta_min 2.52
_exptl_absorpt_coefficient_mu 0.696
_exptl_absorpt_correction_T_max 0.9299
_exptl_absorpt_correction_T_min 0.7586
_exptl_absorpt_correction_type multi-scan
_exptl_absorpt_process_details
;
 ?
;
_exptl_crystal_colour colorless
_exptl_crystal_density_diffrn 1.462
_exptl_crystal_density_method 'not measured'
_exptl_crystal_description prism
_exptl_crystal_F_000 1056
_exptl_crystal_size_max 0.57
_exptl_crystal_size_mid 0.5
_exptl_crystal_size_min 0.03
_refine_diff_density_max 0.549
_refine_diff_density_min -1.255
_refine_diff_density_rms 0.278
_refine_ls_abs_structure_details 'Flack H D (1983), Acta Cryst. A39, 876-881'
_refine_ls_abs_structure_Flack 0.07(6)
_refine_ls_extinction_method none
_refine_ls_goodness_of_fit_ref 1.204
_refine_ls_hydrogen_treatment fixed
_refine_ls_matrix_type full
_refine_ls_number_parameters 289
_refine_ls_number_reflns 3966
_refine_ls_number_restraints 1
_refine_ls_restrained_S_all 1.203
_refine_ls_R_factor_all 0.0583
_refine_ls_R_factor_gt 0.0409
_refine_ls_shift/su_max 0.000
_refine_ls_shift/su_mean 0.000
_refine_ls_structure_factor_coef Fsqd
_refine_ls_weighting_details 'calc w=1/[\s^2^(Fo^2^)+(0.0714P)^2^+0.9873P] where P=(Fo^2^+2Fc^2^)/3'
_refine_ls_weighting_scheme calc
_refine_ls_wR_factor_gt 0.1026
_refine_ls_wR_factor_ref 0.1326
_reflns_number_gt 3461
_reflns_number_total 3966
_reflns_threshold_expression >2sigma(I)
_cod_data_source_file om300687a_si_003.cif
_cod_data_source_block 8a
_cod_database_code 4079334

loop_
_symmetry_equiv_pos_as_xyz
'x, y, z'
'-x, -y, z+1/2'
'-x+1/2, y+1/2, z'
'x+1/2, -y+1/2, z+1/2'

loop_
_atom_site_label
_atom_site_type_symbol
_atom_site_fract_x
_atom_site_fract_y
_atom_site_fract_z
_atom_site_U_iso_or_equiv
_atom_site_adp_type
_atom_site_occupancy
_atom_site_symmetry_multiplicity
_atom_site_calc_flag
_atom_site_refinement_flags
Ru1 Ru 0.98227(4) 0.22192(3) 0.06370(6) 0.02337(16) Uani 1 1 d .
O1 O 0.8742(7) 0.1099(4) 0.1990(4) 0.0637(18) Uani 1 1 d .
N1 N 1.0607(6) 0.3055(3) -0.0310(3) 0.0254(12) Uani 1 1 d .
N2 N 1.1386(6) 0.3745(3) -0.0080(3) 0.0291(13) Uani 1 1 d .
N3 N 1.1965(6) 0.2388(3) 0.1186(4) 0.0273(13) Uani 1 1 d .
N4 N 1.2551(6) 0.3169(4) 0.1208(3) 0.0274(13) Uani 1 1 d .
N5 N 0.9196(6) 0.3342(3) 0.1284(3) 0.0256(12) Uani 1 1 d .
N6 N 1.0184(6) 0.3994(4) 0.1302(4) 0.0303(14) Uani 1 1 d .
N7 N 0.6873(7) 0.2078(3) -0.0323(4) 0.0308(14) Uani 1 1 d .
C1 C 1.0485(8) 0.3076(5) -0.1140(5) 0.0339(17) Uani 1 1 d .
H1 H 0.9974 0.2678 -0.1467 0.041 Uiso 1 1 calc R
C2 C 1.1210(8) 0.3760(5) -0.1451(5) 0.0364(17) Uani 1 1 d .
H2 H 1.1302 0.3919 -0.2018 0.044 Uiso 1 1 calc R
C3 C 1.1762(8) 0.4158(4) -0.0776(5) 0.0335(17) Uani 1 1 d .
H3 H 1.2329 0.4653 -0.0791 0.040 Uiso 1 1 calc R
C4 C 1.2968(8) 0.1885(5) 0.1490(4) 0.0335(17) Uani 1 1 d .
H4 H 1.2839 0.1305 0.1545 0.040 Uiso 1 1 calc R
C5 C 1.4253(10) 0.2313(5) 0.1724(5) 0.0367(19) Uani 1 1 d .
H5 H 1.5140 0.2098 0.1958 0.044 Uiso 1 1 calc R
C6 C 1.3915(8) 0.3120(5) 0.1532(5) 0.0364(17) Uani 1 1 d .
H6 H 1.4558 0.3577 0.1617 0.044 Uiso 1 1 calc R
C7 C 0.8036(7) 0.3586(4) 0.1717(4) 0.0322(17) Uani 1 1 d .
H7 H 0.7176 0.3259 0.1807 0.039 Uiso 1 1 calc R
C8 C 0.8226(8) 0.4381(5) 0.2025(5) 0.0398(19) Uani 1 1 d .
H8 H 0.7548 0.4691 0.2351 0.048 Uiso 1 1 calc R
C9 C 0.9599(9) 0.4622(5) 0.1758(5) 0.0392(18) Uani 1 1 d .
H9 H 1.0062 0.5137 0.1871 0.047 Uiso 1 1 calc R
C10 C 1.0762(8) 0.1195(4) -0.0036(5) 0.0342(17) Uani 1 1 d .
H10A H 1.1461 0.1425 -0.0450 0.041 Uiso 1 1 calc R
H10B H 1.1357 0.0868 0.0363 0.041 Uiso 1 1 calc R
C11 C 0.9765(7) 0.0605(4) -0.0486(5) 0.0313(16) Uani 1 1 d .
C12 C 0.9689(9) 0.0597(5) -0.1360(5) 0.0403(19) Uani 1 1 d .
H12 H 1.0274 0.0975 -0.1670 0.048 Uiso 1 1 calc R
C13 C 0.8779(10) 0.0048(5) -0.1777(6) 0.051(2) Uani 1 1 d .
H13 H 0.8755 0.0055 -0.2368 0.062 Uiso 1 1 calc R
C14 C 0.7905(9) -0.0507(5) -0.1352(6) 0.051(2) Uani 1 1 d .
H14 H 0.7278 -0.0879 -0.1644 0.061 Uiso 1 1 calc R
C15 C 0.7956(9) -0.0513(5) -0.0509(6) 0.052(2) Uani 1 1 d .
H15 H 0.7357 -0.0893 -0.0209 0.062 Uiso 1 1 calc R
C16 C 0.8872(9) 0.0028(4) -0.0076(5) 0.0411(19) Uani 1 1 d .
H16 H 0.8891 0.0005 0.0514 0.049 Uiso 1 1 calc R
C17 C 0.7971(7) 0.2116(4) 0.0043(5) 0.0258(16) Uani 1 1 d .
C18 C 0.5596(8) 0.1962(4) -0.0881(4) 0.0272(15) Uani 1 1 d .
C19 C 0.6148(10) 0.2046(6) -0.1764(5) 0.050(2) Uani 1 1 d .
H19A H 0.6535 0.2605 -0.1850 0.074 Uiso 1 1 calc R
H19B H 0.5330 0.1944 -0.2152 0.074 Uiso 1 1 calc R
H19C H 0.6938 0.1642 -0.1863 0.074 Uiso 1 1 calc R
C20 C 0.4954(8) 0.1100(5) -0.0708(6) 0.047(2) Uani 1 1 d .
H20A H 0.5708 0.0679 -0.0825 0.070 Uiso 1 1 calc R
H20B H 0.4091 0.1007 -0.1066 0.070 Uiso 1 1 calc R
H20C H 0.4653 0.1063 -0.0124 0.070 Uiso 1 1 calc R
C21 C 0.4439(10) 0.2639(5) -0.0708(7) 0.043(2) Uani 1 1 d .
H21A H 0.4872 0.3183 -0.0825 0.065 Uiso 1 1 calc R
H21B H 0.4133 0.2613 -0.0124 0.065 Uiso 1 1 calc R
H21C H 0.3574 0.2553 -0.1067 0.065 Uiso 1 1 calc R
C22 C 0.9150(8) 0.1514(4) 0.1467(5) 0.0338(17) Uani 1 1 d .
B1 B 1.1683(8) 0.3920(5) 0.0848(5) 0.029(2) Uani 1 1 d .
H1' H 1.2270 0.4440 0.0915 0.035 Uiso 1 1 calc R

loop_
_atom_site_aniso_label
_atom_site_aniso_U_11
_atom_site_aniso_U_22
_atom_site_aniso_U_33
_atom_site_aniso_U_23
_atom_site_aniso_U_13
_atom_site_aniso_U_12
Ru1 0.0179(2) 0.0247(2) 0.0276(3) 0.0007(3) -0.0005(5) -0.00039(17)
O1 0.079(5) 0.063(4) 0.049(4) 0.015(3) 0.015(3) -0.030(4)
N1 0.024(3) 0.026(3) 0.026(3) 0.000(2) -0.001(2) -0.003(2)
N2 0.029(3) 0.026(3) 0.033(3) 0.000(3) 0.002(3) -0.004(3)
N3 0.024(3) 0.032(3) 0.027(3) 0.002(3) -0.004(2) 0.001(3)
N4 0.019(3) 0.035(3) 0.028(3) -0.006(3) -0.003(2) -0.005(2)
N5 0.019(3) 0.029(3) 0.029(3) 0.002(2) -0.004(2) -0.004(2)
N6 0.025(3) 0.034(3) 0.032(3) -0.005(3) -0.004(2) 0.002(2)
N7 0.028(4) 0.029(3) 0.035(4) -0.005(3) -0.001(3) 0.001(2)
C1 0.027(4) 0.040(4) 0.035(5) 0.001(3) 0.001(3) 0.002(3)
C2 0.039(4) 0.040(5) 0.031(4) 0.012(3) 0.000(3) 0.003(3)
C3 0.027(4) 0.032(4) 0.041(4) 0.013(3) 0.008(3) 0.003(3)
C4 0.028(4) 0.044(4) 0.029(4) 0.005(3) -0.004(3) 0.008(3)
C5 0.029(4) 0.049(5) 0.032(4) -0.004(3) -0.007(3) 0.007(4)
C6 0.025(4) 0.049(5) 0.035(4) -0.003(4) -0.003(3) -0.004(3)
C7 0.023(4) 0.038(4) 0.036(4) -0.001(3) 0.002(3) 0.003(3)
C8 0.030(4) 0.041(4) 0.048(5) -0.006(4) 0.006(4) 0.014(3)
C9 0.042(4) 0.029(4) 0.047(5) -0.004(3) 0.002(4) 0.005(3)
C10 0.022(4) 0.037(4) 0.043(4) 0.000(4) 0.002(3) 0.000(3)
C11 0.029(4) 0.025(4) 0.039(4) -0.002(3) 0.001(3) 0.009(3)
C12 0.050(5) 0.031(4) 0.040(5) -0.006(3) 0.005(4) 0.000(4)
C13 0.069(6) 0.044(5) 0.041(5) -0.007(4) -0.002(4) 0.009(5)
C14 0.050(5) 0.036(5) 0.067(6) -0.015(4) -0.005(5) 0.004(4)
C15 0.049(5) 0.027(4) 0.079(7) -0.009(4) 0.012(5) -0.009(4)
C16 0.057(5) 0.031(4) 0.036(4) 0.001(3) 0.009(4) -0.005(4)
C17 0.018(4) 0.024(4) 0.035(4) -0.002(3) 0.005(3) 0.002(3)
C18 0.018(3) 0.032(4) 0.032(4) 0.001(3) -0.003(3) -0.002(3)
C19 0.048(5) 0.066(6) 0.035(5) -0.017(4) 0.002(4) -0.007(4)
C20 0.037(5) 0.033(5) 0.069(6) -0.006(4) -0.008(4) -0.010(3)
C21 0.036(5) 0.030(5) 0.064(6) -0.001(4) -0.005(5) 0.003(4)
C22 0.034(4) 0.034(4) 0.034(4) -0.004(3) 0.001(3) 0.000(3)
B1 0.024(4) 0.025(4) 0.040(6) -0.005(3) -0.001(3) -0.004(3)

loop_
_atom_type_symbol
_atom_type_description
_atom_type_scat_dispersion_real
_atom_type_scat_dispersion_imag
_atom_type_scat_source
C C 0.0033 0.0016 'International Tables Vol C Tables 4.2.6.8 and 6.1.1.4'
H H 0.0000 0.0000 'International Tables Vol C Tables 4.2.6.8 and 6.1.1.4'
B B 0.0013 0.0007 'International Tables Vol C Tables 4.2.6.8 and 6.1.1.4'
N N 0.0061 0.0033 'International Tables Vol C Tables 4.2.6.8 and 6.1.1.4'
O O 0.0106 0.0060 'International Tables Vol C Tables 4.2.6.8 and 6.1.1.4'
Ru Ru -1.2594 0.8363 'International Tables Vol C Tables 4.2.6.8 and 6.1.1.4'

loop_
_geom_angle_atom_site_label_1
_geom_angle_atom_site_label_2
_geom_angle_atom_site_label_3
_geom_angle
C22 Ru1 C17 91.0(3)
C22 Ru1 N3 94.5(3)
C17 Ru1 N3 174.3(3)
C22 Ru1 C10 90.9(3)
C17 Ru1 C10 91.5(3)
N3 Ru1 C10 87.1(2)
C22 Ru1 N1 179.0(3)
C17 Ru1 N1 89.4(3)
N3 Ru1 N1 85.1(2)
C10 Ru1 N1 89.9(3)
C22 Ru1 N5 94.9(3)
C17 Ru1 N5 94.8(2)
N3 Ru1 N5 86.0(2)
C10 Ru1 N5 171.3(2)
N1 Ru1 N5 84.2(2)
C1 N1 N2 106.8(6)
C1 N1 Ru1 133.8(5)
N2 N1 Ru1 119.4(4)
C3 N2 N1 108.1(6)
C3 N2 B1 132.0(6)
N1 N2 B1 119.9(5)
C4 N3 N4 107.3(6)
C4 N3 Ru1 134.2(5)
N4 N3 Ru1 118.5(4)
C6 N4 N3 108.0(6)
C6 N4 B1 130.9(6)
N3 N4 B1 121.0(5)
C7 N5 N6 105.9(6)
C7 N5 Ru1 135.3(5)
N6 N5 Ru1 118.8(4)
C9 N6 N5 109.3(6)
C9 N6 B1 130.8(6)
N5 N6 B1 119.8(6)
C17 N7 C18 171.6(7)
N1 C1 C2 110.0(7)
N1 C1 H1 125.0
C2 C1 H1 125.0
C3 C2 C1 105.3(7)
C3 C2 H2 127.3
C1 C2 H2 127.3
N2 C3 C2 109.6(6)
N2 C3 H3 125.2
C2 C3 H3 125.2
N3 C4 C5 111.4(7)
N3 C4 H4 124.3
C5 C4 H4 124.3
C6 C5 C4 103.0(7)
C6 C5 H5 128.5
C4 C5 H5 128.5
N4 C6 C5 110.4(7)
N4 C6 H6 124.8
C5 C6 H6 124.8
N5 C7 C8 111.5(6)
N5 C7 H7 124.2
C8 C7 H7 124.2
C9 C8 C7 105.3(6)
C9 C8 H8 127.3
C7 C8 H8 127.3
N6 C9 C8 107.9(7)
N6 C9 H9 126.0
C8 C9 H9 126.0
C11 C10 Ru1 119.8(5)
C11 C10 H10A 107.4
Ru1 C10 H10A 107.4
C11 C10 H10B 107.4
Ru1 C10 H10B 107.4
H10A C10 H10B 106.9
C16 C11 C12 115.9(7)
C16 C11 C10 123.0(7)
C12 C11 C10 121.2(7)
C13 C12 C11 121.3(8)
C13 C12 H12 119.4
C11 C12 H12 119.4
C14 C13 C12 121.3(8)
C14 C13 H13 119.4
C12 C13 H13 119.4
C15 C14 C13 118.7(8)
C15 C14 H14 120.6
C13 C14 H14 120.6
C14 C15 C16 121.1(8)
C14 C15 H15 119.5
C16 C15 H15 119.5
C15 C16 C11 121.8(7)
C15 C16 H16 119.1
C11 C16 H16 119.1
N7 C17 Ru1 177.8(6)
N7 C18 C19 107.6(6)
N7 C18 C20 107.5(6)
C19 C18 C20 112.1(7)
N7 C18 C21 109.3(6)
C19 C18 C21 109.2(7)
C20 C18 C21 111.0(6)
C18 C19 H19A 109.5
C18 C19 H19B 109.5
H19A C19 H19B 109.5
C18 C19 H19C 109.5
H19A C19 H19C 109.5
H19B C19 H19C 109.5
C18 C20 H20A 109.5
C18 C20 H20B 109.5
H20A C20 H20B 109.5
C18 C20 H20C 109.5
H20A C20 H20C 109.5
H20B C20 H20C 109.5
C18 C21 H21A 109.5
C18 C21 H21B 109.5
H21A C21 H21B 109.5
C18 C21 H21C 109.5
H21A C21 H21C 109.5
H21B C21 H21C 109.5
O1 C22 Ru1 178.1(7)
N2 B1 N6 108.6(5)
N2 B1 N4 107.7(6)
N6 B1 N4 109.1(6)
N2 B1 H1' 110.5
N6 B1 H1' 110.5
N4 B1 H1' 110.5

loop_
_geom_bond_atom_site_label_1
_geom_bond_atom_site_label_2
_geom_bond_distance
Ru1 C22 1.857(8)
Ru1 C17 1.932(7)
Ru1 N3 2.143(6)
Ru1 C10 2.153(7)
Ru1 N1 2.155(6)
Ru1 N5 2.168(6)
O1 C22 1.137(8)
N1 C1 1.339(9)
N1 N2 1.369(8)
N2 C3 1.345(9)
N2 B1 1.542(10)
N3 C4 1.312(9)
N3 N4 1.370(8)
N4 C6 1.339(9)
N4 B1 1.556(10)
N5 C7 1.318(9)
N5 N6 1.381(8)
N6 C9 1.360(9)
N6 B1 1.542(9)
N7 C17 1.153(9)
N7 C18 1.473(9)
C1 C2 1.379(10)
C1 H1 0.9500
C2 C3 1.357(11)
C2 H2 0.9500
C3 H3 0.9500
C4 C5 1.402(11)
C4 H4 0.9500
C5 C6 1.376(11)
C5 H5 0.9500
C6 H6 0.9500
C7 C8 1.388(10)
C7 H7 0.9500
C8 C9 1.368(11)
C8 H8 0.9500
C9 H9 0.9500
C10 C11 1.498(10)
C10 H10A 0.9900
C10 H10B 0.9900
C11 C16 1.398(10)
C11 C12 1.406(11)
C12 C13 1.382(11)
C12 H12 0.9500
C13 C14 1.377(12)
C13 H13 0.9500
C14 C15 1.355(12)
C14 H14 0.9500
C15 C16 1.390(10)
C15 H15 0.9500
C16 H16 0.9500
C18 C19 1.510(10)
C18 C20 1.536(11)
C18 C21 1.539(11)
C19 H19A 0.9800
C19 H19B 0.9800
C19 H19C 0.9800
C20 H20A 0.9800
C20 H20B 0.9800
C20 H20C 0.9800
C21 H21A 0.9800
C21 H21B 0.9800
C21 H21C 0.9800
B1 H1' 1.0000
